data_7718303
loop_
_publ_author_name
'Flores, Vincent J.'
'Girolami, Gregory S.'

_publ_section_title
;
 Synthesis, characterization, and thermal properties of volatile
 1,4-dialkyl-5-silatetrazolines: nitrogen-rich silicon heterocycles as
 possible CVD precursors for silicon nitride.
;
_journal_issue 23
_journal_name_full 'Dalton transactions (Cambridge, England : 2003)'
_journal_page_first 9399
_journal_page_last 9404
_journal_paper_doi 10.1039/d4dt03473b
_journal_volume 54
_journal_year 2025
_chemical_formula_moiety 'C18 H38 N6 Si'
_chemical_formula_sum 'C18 H38 N6 Si'
_chemical_formula_weight 366.63
_chemical_name_common 1,4-Di(tert-butyl)-1,4-diazabut-2-ene-1,4-diyl][1,4-di(iso-propyl)tetraaz-2-ene-1,4-diyl]silane
_chemical_name_systematic 6,9-Di-tert-butyl-1,4-di(iso-propyl)-1,2,3,4,6,9-hexaaza-5-silaspiro[4.4]nona-2,7-diene
_chemical_properties_physical Air-sensitive,Moisture-sensitive,Oxygen-sensitive
_space_group_crystal_system orthorhombic
_space_group_IT_number 63
_space_group_name_Hall '-C 2c 2'
_space_group_name_H-M_alt 'C m c m'
_atom_sites_solution_hydrogens geom
_atom_sites_solution_primary direct
_audit_creation_date 2024-02-27
_audit_creation_method
;
Olex2 1.3
(compiled 2020.11.12 svn.r5f609507 for OlexSys, GUI svn.r6408)
;
_audit_update_record
;
2024-04-12 deposited with the CCDC.	2025-03-11 downloaded from the CCDC.
;
_cell_angle_alpha 90
_cell_angle_beta 90
_cell_angle_gamma 90
_cell_formula_units_Z 4
_cell_length_a 13.8746(7)
_cell_length_b 11.8697(7)
_cell_length_c 13.0995(7)
_cell_measurement_reflns_used 7230
_cell_measurement_temperature 100.0
_cell_measurement_theta_max 28.31
_cell_measurement_theta_min 2.26
_cell_volume 2157.3(2)
_computing_cell_refinement 'SAINT V8.40B (?, 2016)'
_computing_data_reduction 'SAINT V8.40B (?, 2016)'
_computing_molecular_graphics 'Olex2 1.3 (Dolomanov et al., 2009)'
_computing_publication_material 'Olex2 1.3 (Dolomanov et al., 2009)'
_computing_structure_refinement 'SHELXL 2018/3 (Sheldrick, 2015)'
_computing_structure_solution 'SHELXS  (Sheldrick, 2008)'
_diffrn_ambient_temperature 100.0
_diffrn_measured_fraction_theta_full 1.000
_diffrn_measured_fraction_theta_max 1.000
_diffrn_measurement_device_type 'Bruker APEX-II CCD'
_diffrn_measurement_method '\f and \w scans'
_diffrn_radiation_type MoK\a
_diffrn_radiation_wavelength 0.71073
_diffrn_reflns_av_R_equivalents 0.0360
_diffrn_reflns_av_unetI/netI 0.0255
_diffrn_reflns_Laue_measured_fraction_full 1.000
_diffrn_reflns_Laue_measured_fraction_max 1.000
_diffrn_reflns_limit_h_max 18
_diffrn_reflns_limit_h_min -18
_diffrn_reflns_limit_k_max 15
_diffrn_reflns_limit_k_min -15
_diffrn_reflns_limit_l_max 17
_diffrn_reflns_limit_l_min -17
_diffrn_reflns_number 13096
_diffrn_reflns_point_group_measured_fraction_full 1.000
_diffrn_reflns_point_group_measured_fraction_max 1.000
_diffrn_reflns_theta_full 25.242
_diffrn_reflns_theta_max 28.332
_diffrn_reflns_theta_min 2.258
_diffrn_source_current 1.0
_diffrn_source_power 0.05
_diffrn_source_voltage 50.0
_diffrn_standards_number 0
_exptl_absorpt_coefficient_mu 0.122
_exptl_absorpt_correction_T_max 0.7457
_exptl_absorpt_correction_T_min 0.6828
_exptl_absorpt_correction_type multi-scan
_exptl_absorpt_process_details
;
SADABS-2016/2 (Bruker,2016/2) was used for absorption correction.
wR2(int) was 0.1505 before and 0.0522 after correction.
The Ratio of minimum to maximum transmission is 0.9156.
The \l/2 correction factor is Not present.
;
_exptl_crystal_colour colourless
_exptl_crystal_colour_primary colourless
_exptl_crystal_density_diffrn 1.129
_exptl_crystal_description prism
_exptl_crystal_F_000 808
_exptl_crystal_size_max 0.78
_exptl_crystal_size_mid 0.624
_exptl_crystal_size_min 0.214
_refine_diff_density_max 0.367
_refine_diff_density_min -0.260
_refine_diff_density_rms 0.054
_refine_ls_extinction_method none
_refine_ls_goodness_of_fit_ref 1.047
_refine_ls_hydrogen_treatment constr
_refine_ls_matrix_type full
_refine_ls_number_parameters 75
_refine_ls_number_reflns 1459
_refine_ls_number_restraints 0
_refine_ls_restrained_S_all 1.047
_refine_ls_R_factor_all 0.0360
_refine_ls_R_factor_gt 0.0327
_refine_ls_shift/su_max 0.000
_refine_ls_shift/su_mean 0.000
_refine_ls_structure_factor_coef Fsqd
_refine_ls_weighting_details 'w=1/[\s^2^(Fo^2^)+(0.0433P)^2^+1.6806P] where P=(Fo^2^+2Fc^2^)/3'
_refine_ls_weighting_scheme calc
_refine_ls_wR_factor_gt 0.0849
_refine_ls_wR_factor_ref 0.0874
_reflns_Friedel_coverage 0.000
_reflns_number_gt 1328
_reflns_number_total 1459
_reflns_threshold_expression 'I > 2\s(I)'
_cod_data_source_file d4dt03473b2.cif
_cod_data_source_block practice_ditertbutyl_sila
_cod_depositor_comments 'Adding full bibliography for 7718302--7718304.cif.'
_cod_database_code 7718303
_shelx_shelxl_version_number 2018/3
_shelx_space_group_comment
;
The symmetry employed for this shelxl refinement is uniquely defined
by the following loop, which should always be used as a source of
symmetry information in preference to the above space-group names.
They are only intended as comments.
;
_shelx_estimated_absorpt_t_max 0.974
_shelx_estimated_absorpt_t_min 0.911
_olex2_refinement_description
;
1. Fixed Uiso
 At 1.2 times of:
  All C(H) groups
 At 1.5 times of:
  All C(H,H,H) groups
2. Others
 Fixed Sof: H3A(0.5) H3B(0.5) H3C(0.5) H7A(0.5) H7B(0.5) H7C(0.5)
3.a Aromatic/amide H refined with riding coordinates:
 C1(H1)
3.b Idealised Me refined as rotating group:
 C3(H3A,H3B,H3C), C4(H4A,H4B,H4C), C6(H6A,H6B,H6C), C7(H7A,H7B,H7C)
;
_olex2_submission_special_instructions 'No special instructions were received'

loop_
_space_group_symop_operation_xyz
'x, y, z'
'-x, -y, z+1/2'
'x, -y, -z'
'-x, y, -z+1/2'
'x+1/2, y+1/2, z'
'-x+1/2, -y+1/2, z+1/2'
'x+1/2, -y+1/2, -z'
'-x+1/2, y+1/2, -z+1/2'
'-x, -y, -z'
'x, y, -z-1/2'
'-x, y, z'
'x, -y, z-1/2'
'-x+1/2, -y+1/2, -z'
'x+1/2, y+1/2, -z-1/2'
'-x+1/2, y+1/2, z'
'x+1/2, -y+1/2, z-1/2'

loop_
_atom_site_label
_atom_site_type_symbol
_atom_site_fract_x
_atom_site_fract_y
_atom_site_fract_z
_atom_site_U_iso_or_equiv
_atom_site_adp_type
_atom_site_occupancy
_atom_site_site_symmetry_order
_atom_site_calc_flag
_atom_site_refinement_flags_posn
_atom_site_refinement_flags_adp
_atom_site_refinement_flags_occupancy
_atom_site_disorder_assembly
_atom_site_disorder_group
C1 C 0.500000 0.88299(11) 0.30125(10) 0.0151(3) Uani 1 2 d S T P . .
H1 H 0.500000 0.950160 0.340682 0.018 Uiso 1 2 calc R U P . .
C2 C 0.500000 0.76347(11) 0.45834(10) 0.0159(3) Uani 1 2 d S T P . .
C3 C 0.500000 0.63913(12) 0.48724(11) 0.0220(3) Uani 1 2 d S T P . .
H3A H 0.560992 0.604704 0.466006 0.033 Uiso 0.5 1 calc R U P A -1
H3B H 0.446353 0.601010 0.452954 0.033 Uiso 0.5 1 calc R U P A -1
H3C H 0.492655 0.631687 0.561338 0.033 Uiso 0.5 1 calc R U P A -1
C4 C 0.59035(9) 0.81885(10) 0.50320(9) 0.0290(3) Uani 1 1 d . . . . .
H4A H 0.589344 0.811731 0.577725 0.044 Uiso 1 1 calc R U . . .
H4B H 0.591572 0.898772 0.484456 0.044 Uiso 1 1 calc R U . . .
H4C H 0.647895 0.781476 0.476101 0.044 Uiso 1 1 calc R U . . .
C5 C 0.69293(9) 0.56668(11) 0.250000 0.0160(3) Uani 1 2 d S T P . .
C6 C 0.72995(7) 0.50590(10) 0.15455(8) 0.0239(2) Uani 1 1 d . . . . .
H6A H 0.710717 0.548097 0.093564 0.036 Uiso 1 1 calc R U . . .
H6B H 0.702411 0.429932 0.151730 0.036 Uiso 1 1 calc R U . . .
H6C H 0.800399 0.500789 0.157318 0.036 Uiso 1 1 calc R U . . .
C7 C 0.72769(10) 0.68888(12) 0.250000 0.0225(3) Uani 1 2 d S T P . .
H7A H 0.798301 0.690435 0.248561 0.034 Uiso 0.5 1 calc R U P B -1
H7B H 0.704650 0.726835 0.311791 0.034 Uiso 0.5 1 calc R U P B -1
H7C H 0.702417 0.727703 0.189649 0.034 Uiso 0.5 1 calc R U P B -1
N1 N 0.500000 0.77425(9) 0.34536(8) 0.0135(2) Uani 1 2 d S T P . .
N2 N 0.58585(8) 0.56761(9) 0.250000 0.0134(2) Uani 1 2 d S T P . .
N3 N 0.54592(8) 0.46041(9) 0.250000 0.0155(2) Uani 1 2 d S T P . .
Si1 Si 0.500000 0.67390(4) 0.250000 0.01173(14) Uani 1 4 d S T P . .

loop_
_atom_site_aniso_label
_atom_site_aniso_U_11
_atom_site_aniso_U_22
_atom_site_aniso_U_33
_atom_site_aniso_U_23
_atom_site_aniso_U_13
_atom_site_aniso_U_12
C1 0.0175(6) 0.0110(6) 0.0169(7) -0.0008(5) 0.000 0.000
C2 0.0205(6) 0.0157(6) 0.0114(6) -0.0009(5) 0.000 0.000
C3 0.0349(8) 0.0168(7) 0.0143(6) 0.0017(5) 0.000 0.000
C4 0.0356(6) 0.0326(6) 0.0189(5) 0.0008(4) -0.0079(4) -0.0127(5)
C5 0.0130(6) 0.0174(6) 0.0177(6) 0.000 0.000 0.0017(5)
C6 0.0191(5) 0.0294(5) 0.0232(5) -0.0052(4) 0.0040(4) 0.0031(4)
C7 0.0154(6) 0.0204(7) 0.0317(8) 0.000 0.000 -0.0023(5)
N1 0.0169(5) 0.0112(5) 0.0124(5) 0.0003(4) 0.000 0.000
N2 0.0136(5) 0.0108(5) 0.0158(5) 0.000 0.000 -0.0001(4)
N3 0.0186(6) 0.0124(5) 0.0155(5) 0.000 0.000 -0.0002(4)
Si1 0.0122(2) 0.0113(2) 0.0117(2) 0.000 0.000 0.000

loop_
_atom_type_symbol
_atom_type_description
_atom_type_scat_dispersion_real
_atom_type_scat_dispersion_imag
_atom_type_scat_source
C C 0.0033 0.0016 'International Tables Vol C Tables 4.2.6.8 and 6.1.1.4'
H H 0.0000 0.0000 'International Tables Vol C Tables 4.2.6.8 and 6.1.1.4'
N N 0.0061 0.0033 'International Tables Vol C Tables 4.2.6.8 and 6.1.1.4'
Si Si 0.0817 0.0704 'International Tables Vol C Tables 4.2.6.8 and 6.1.1.4'

loop_
_exptl_crystal_face_index_h
_exptl_crystal_face_index_k
_exptl_crystal_face_index_l
_exptl_crystal_face_perp_dist
3.00 2.00 3.00 0.0950
-1.00 -2.00 -2.00 0.0790
0.00 1.00 1.00 0.1930
-1.00 2.00 -1.00 0.3990
2.00 1.00 -3.00 0.2790
1.00 1.00 -3.00 0.2680
-2.00 1.00 1.00 0.3300
0.00 -1.00 1.00 0.2580
2.00 3.00 -3.00 0.2860
-1.00 -3.00 0.00 0.1730
-3.00 -3.00 -1.00 0.1050
3.00 3.00 1.00 0.1440
1.00 0.00 0.00 0.3000
1.00 2.00 1.00 0.1500
-3.00 -2.00 -1.00 0.1430
-1.00 -1.00 -1.00 0.0720
0.00 2.00 3.00 0.1770
-1.00 -1.00 -3.00 0.1480
-2.00 0.00 -3.00 0.2580
2.00 -1.00 2.00 0.1430

loop_
_geom_angle_atom_site_label_1
_geom_angle_atom_site_label_2
_geom_angle_atom_site_label_3
_geom_angle
_geom_angle_site_symmetry_1
_geom_angle_site_symmetry_3
_geom_angle_publ_flag
C1 C1 H1 122.9 10_556 . ?
C1 C1 N1 114.12(7) 10_556 . ?
N1 C1 H1 122.9 . . ?
C3 C2 C4 108.68(8) . . ?
C3 C2 C4 108.68(8) . 11_655 ?
C4 C2 C4 109.75(13) 11_655 . ?
N1 C2 C3 109.33(11) . . ?
N1 C2 C4 110.18(8) . . ?
N1 C2 C4 110.18(8) . 11_655 ?
C2 C3 H3A 109.5 . . ?
C2 C3 H3B 109.5 . . ?
C2 C3 H3C 109.5 . . ?
H3A C3 H3B 109.5 . . ?
H3A C3 H3C 109.5 . . ?
H3B C3 H3C 109.5 . . ?
C2 C4 H4A 109.5 . . ?
C2 C4 H4B 109.5 . . ?
C2 C4 H4C 109.5 . . ?
H4A C4 H4B 109.5 . . ?
H4A C4 H4C 109.5 . . ?
H4B C4 H4C 109.5 . . ?
C6 C5 C6 109.38(12) . 10_556 ?
C7 C5 C6 109.94(8) . . ?
C7 C5 C6 109.94(8) . 10_556 ?
N2 C5 C6 109.80(7) . 10_556 ?
N2 C5 C6 109.80(7) . . ?
N2 C5 C7 107.96(11) . . ?
C5 C6 H6A 109.5 . . ?
C5 C6 H6B 109.5 . . ?
C5 C6 H6C 109.5 . . ?
H6A C6 H6B 109.5 . . ?
H6A C6 H6C 109.5 . . ?
H6B C6 H6C 109.5 . . ?
C5 C7 H7A 109.5 . . ?
C5 C7 H7B 109.5 . . ?
C5 C7 H7C 109.5 . . ?
H7A C7 H7B 109.5 . . ?
H7A C7 H7C 109.5 . . ?
H7B C7 H7C 109.5 . . ?
C1 N1 C2 119.06(10) . . ?
C1 N1 Si1 109.52(8) . . ?
C2 N1 Si1 131.42(9) . . ?
C5 N2 Si1 133.78(9) . . ?
N3 N2 C5 113.10(10) . . ?
N3 N2 Si1 113.12(8) . . ?
N3 N3 N2 113.52(7) 11_655 . ?
N1 Si1 N1 92.72(8) 10_556 . ?
N1 Si1 N2 120.12(3) 10_556 . ?
N1 Si1 N2 120.12(3) . 11_655 ?
N1 Si1 N2 120.12(3) . . ?
N1 Si1 N2 120.12(3) 10_556 11_655 ?
N2 Si1 N2 86.71(7) 11_655 . ?

loop_
_geom_bond_atom_site_label_1
_geom_bond_atom_site_label_2
_geom_bond_distance
_geom_bond_site_symmetry_2
_geom_bond_publ_flag
C1 C1 1.343(3) 10_556 ?
C1 H1 0.9500 . ?
C1 N1 1.4142(16) . ?
C2 C3 1.5237(19) . ?
C2 C4 1.5325(13) 11_655 ?
C2 C4 1.5326(13) . ?
C2 N1 1.4856(16) . ?
C3 H3A 0.9800 . ?
C3 H3B 0.9800 . ?
C3 H3C 0.9800 . ?
C4 H4A 0.9800 . ?
C4 H4B 0.9800 . ?
C4 H4C 0.9800 . ?
C5 C6 1.5322(12) . ?
C5 C6 1.5322(12) 10_556 ?
C5 C7 1.5286(19) . ?
C5 N2 1.4858(16) . ?
C6 H6A 0.9800 . ?
C6 H6B 0.9800 . ?
C6 H6C 0.9800 . ?
C7 H7A 0.9800 . ?
C7 H7B 0.9800 . ?
C7 H7C 0.9800 . ?
N1 Si1 1.7260(11) . ?
N2 N3 1.3878(15) . ?
N2 Si1 1.7350(11) . ?
N3 N3 1.274(2) 11_655 ?

loop_
_geom_torsion_atom_site_label_1
_geom_torsion_atom_site_label_2
_geom_torsion_atom_site_label_3
_geom_torsion_atom_site_label_4
_geom_torsion
_geom_torsion_site_symmetry_1
_geom_torsion_site_symmetry_2
_geom_torsion_site_symmetry_3
_geom_torsion_site_symmetry_4
_geom_torsion_publ_flag
C1 C1 N1 C2 180.000(0) 10_556 . . . ?
C1 C1 N1 Si1 0.000(0) 10_556 . . . ?
C1 N1 Si1 N1 0.000(0) . . . 10_556 ?
C1 N1 Si1 N2 -127.47(4) . . . 11_655 ?
C1 N1 Si1 N2 127.47(4) . . . . ?
C2 N1 Si1 N1 180.000(0) . . . 10_556 ?
C2 N1 Si1 N2 -52.53(4) . . . . ?
C2 N1 Si1 N2 52.53(4) . . . 11_655 ?
C3 C2 N1 C1 180.000(0) . . . . ?
C3 C2 N1 Si1 0.000(0) . . . . ?
C4 C2 N1 C1 -60.63(8) . . . . ?
C4 C2 N1 C1 60.62(8) 11_655 . . . ?
C4 C2 N1 Si1 119.37(8) . . . . ?
C4 C2 N1 Si1 -119.38(8) 11_655 . . . ?
C5 N2 N3 N3 180.0 . . . 11_655 ?
C5 N2 Si1 N1 -56.79(4) . . . . ?
C5 N2 Si1 N1 56.79(4) . . . 10_556 ?
C5 N2 Si1 N2 180.0 . . . 11_655 ?
C6 C5 N2 N3 60.15(8) . . . . ?
C6 C5 N2 N3 -60.15(8) 10_556 . . . ?
C6 C5 N2 Si1 119.85(8) 10_556 . . . ?
C6 C5 N2 Si1 -119.85(8) . . . . ?
C7 C5 N2 N3 180.0 . . . . ?
C7 C5 N2 Si1 0.0 . . . . ?
N3 N2 Si1 N1 123.21(4) . . . . ?
N3 N2 Si1 N1 -123.21(4) . . . 10_556 ?
N3 N2 Si1 N2 0.0 . . . 11_655 ?
Si1 N2 N3 N3 0.0 . . . 11_655 ?
